data_7702519
loop_
_publ_author_name
'Yang, Guang'
'Zhu, Huai-Gang'
'Liang, Bing-Hua'
'Chen, Xiao-Ming'

_publ_section_title
;
 Syntheses and crystal structures of four metal--organic co-ordination
 networks constructed from cadmium(II) thiocyanate and nicotinic acid
 derivatives with hydrogen bonds
;
_journal_issue 5
_journal_name_full 'Journal of the Chemical Society, Dalton Transactions'
_journal_page_first 580
_journal_paper_doi 10.1039/b009129o
_journal_year 2001
_chemical_formula_sum 'C14 H12 Cd N6 O2 S2'
_chemical_formula_weight 472.82
_space_group_IT_number 14
_space_group_name_Hall '-P 2ybc'
_space_group_name_H-M_alt 'P 1 21/c 1'
_symmetry_cell_setting monoclinic
_symmetry_space_group_name_H-M 'P 1 21/c 1'
_atom_sites_solution_hydrogens geom
_atom_sites_solution_primary direct
_atom_sites_solution_secondary difmap
_audit_creation_method SHELXL-97
_cell_angle_alpha 90.00
_cell_angle_beta 107.62
_cell_angle_gamma 90.00
_cell_formula_units_Z 2
_cell_length_a 11.786(10)
_cell_length_b 9.667(4)
_cell_length_c 8.112(4)
_cell_measurement_reflns_used 25
_cell_measurement_temperature 293(2)
_cell_measurement_theta_max 15
_cell_measurement_theta_min 7.5
_cell_volume 880.9(9)
_computing_structure_refinement 'SHELXL-97 (Sheldrick, 1997)'
_computing_structure_solution 'SHELXS-97 (Sheldrick, 1990)'
_diffrn_ambient_temperature 293(2)
_diffrn_measured_fraction_theta_full 0.440
_diffrn_measured_fraction_theta_max 0.440
_diffrn_measurement_device_type 'Siemens R3m'
_diffrn_measurement_method \w-scan
_diffrn_radiation_monochromator graphite
_diffrn_radiation_source 'fine-focus sealed tube'
_diffrn_radiation_type MoK\a
_diffrn_radiation_wavelength 0.71073
_diffrn_reflns_av_R_equivalents 0.0220
_diffrn_reflns_av_sigmaI/netI 0.0141
_diffrn_reflns_limit_h_max 15
_diffrn_reflns_limit_h_min -16
_diffrn_reflns_limit_k_max 0
_diffrn_reflns_limit_k_min -13
_diffrn_reflns_limit_l_max 4
_diffrn_reflns_limit_l_min 0
_diffrn_reflns_number 1359
_diffrn_reflns_theta_full 29.98
_diffrn_reflns_theta_max 29.98
_diffrn_reflns_theta_min 2.78
_diffrn_standards_decay_% none
_diffrn_standards_interval_count 200
_diffrn_standards_number 2
_exptl_absorpt_coefficient_mu 1.497
_exptl_absorpt_correction_T_max 0.981
_exptl_absorpt_correction_T_min 0.658
_exptl_absorpt_correction_type Semi-empirical
_exptl_crystal_colour colorless
_exptl_crystal_density_diffrn 1.783
_exptl_crystal_density_method 'not measured'
_exptl_crystal_description blocks
_exptl_crystal_F_000 468
_exptl_crystal_size_max 0.46
_exptl_crystal_size_mid 0.36
_exptl_crystal_size_min 0.33
_refine_diff_density_max 0.505
_refine_diff_density_min -0.821
_refine_diff_density_rms 0.068
_refine_ls_extinction_coef 0.069(3)
_refine_ls_extinction_expression Fc^*^=kFc[1+0.001xFc^2^\l^3^/sin(2\q)]^-1/4^
_refine_ls_extinction_method SHELXL
_refine_ls_goodness_of_fit_ref 1.051
_refine_ls_hydrogen_treatment mixed
_refine_ls_matrix_type full
_refine_ls_number_parameters 110
_refine_ls_number_reflns 1193
_refine_ls_number_restraints 0
_refine_ls_restrained_S_all 1.051
_refine_ls_R_factor_all 0.0345
_refine_ls_R_factor_gt 0.0296
_refine_ls_shift/su_max 0.007
_refine_ls_shift/su_mean 0.001
_refine_ls_structure_factor_coef Fsqd
_refine_ls_weighting_details 'w=1/[\s^2^(Fo^2^)+(0.0448P)^2^+1.0368P] where P=(Fo^2^+2Fc^2^)/3'
_refine_ls_weighting_scheme calc
_refine_ls_wR_factor_gt 0.0750
_refine_ls_wR_factor_ref 0.0781
_reflns_number_gt 1041
_reflns_number_total 1193
_reflns_threshold_expression >2sigma(I)
_cod_data_source_file b009129o.txt
_cod_data_source_block CdinaSCN_(3)
_cod_depositor_comments
;
The following automatic conversions were performed:

data item '_symmetry_cell_setting' value 'Monoclinic' was changed to
'monoclinic' in accordance with the
/home/saulius/struct/COD-crude-data/automatic-downloads/DataCite-retrospective/RSC/depositions/lib/dictionaries/cif_core.dic
dictionary named 'cif_core.dic' version 2.4.2 last updated on
2011-04-26.

data item '_refine_ls_weighting_scheme' value 'calc
w=1/[\s^2^(Fo^2^)+(0.0448P)^2^+1.0368P] where P=(Fo^2^+2Fc^2^)/3' was
changed to 'calc'. A new data item '_refine_ls_weighting_details' was
created with the value set to
'w=1/[\s^2^(Fo^2^)+(0.0448P)^2^+1.0368P] where P=(Fo^2^+2Fc^2^)/3'.

Automatic conversion script
Id: cif_fix_values 6909 2019-04-08 15:41:33Z antanas 
;
_cod_original_sg_symbol_H-M P2(1)/c
_cod_database_code 7702519

loop_
_symmetry_equiv_pos_as_xyz
'x, y, z'
'-x, y+1/2, -z+1/2'
'-x, -y, -z'
'x, -y-1/2, z-1/2'

loop_
_atom_site_label
_atom_site_type_symbol
_atom_site_fract_x
_atom_site_fract_y
_atom_site_fract_z
_atom_site_U_iso_or_equiv
_atom_site_adp_type
_atom_site_occupancy
_atom_site_calc_flag
_atom_site_refinement_flags
Cd1 Cd 0.0000 0.0000 0.0000 0.0292(4) Uani 1 d S
S1 S -0.14309(10) -0.04246(12) -0.3331(2) 0.0468(7) Uani 1 d .
O1 O -0.5356(3) 0.2810(3) 0.1474(6) 0.0571(15) Uani 1 d .
N1 N -0.0257(3) -0.2654(3) -0.4312(7) 0.0416(15) Uani 1 d .
N2 N -0.1680(2) 0.0607(3) 0.0794(6) 0.0267(15) Uani 1 d .
N3 N -0.54886(17) 0.0702(2) 0.2575(4) 0.0473(18) Uani 1 d .
H1N H -0.5364 0.0004 0.2590 0.050 Uiso 1 d R
H2N H -0.6051 0.1177 0.2916 0.050 Uiso 1 d R
C1 C -0.07291(17) -0.1732(2) -0.3889(4) 0.0299(16) Uani 1 d R
C2 C -0.22022(17) 0.1857(2) 0.0376(4) 0.0343(16) Uani 1 d R
H2 H -0.1844 0.2517 -0.0199 0.080 Uiso 1 d R
C3 C -0.3255(3) 0.2193(4) 0.0734(7) 0.0326(17) Uani 1 d .
H3 H -0.3613 0.3083 0.0403 0.080 Uiso 1 d R
C4 C -0.3790(3) 0.1246(3) 0.1533(7) 0.0241(16) Uani 1 d .
C5 C -0.3225(4) -0.0010(3) 0.2016(10) 0.045(3) Uani 1 d .
H5 H -0.3539 -0.0663 0.2656 0.080 Uiso 1 d R
C6 C -0.2178(4) -0.0280(4) 0.1627(9) 0.043(2) Uani 1 d .
H6 H -0.1789 -0.1153 0.1969 0.080 Uiso 1 d R
C7 C -0.4947(3) 0.1646(4) 0.1869(7) 0.039(2) Uani 1 d .

loop_
_atom_site_aniso_label
_atom_site_aniso_U_11
_atom_site_aniso_U_22
_atom_site_aniso_U_33
_atom_site_aniso_U_23
_atom_site_aniso_U_13
_atom_site_aniso_U_12
Cd1 0.03021(19) 0.02510(19) 0.0390(10) 0.0015(2) 0.0205(2) 0.00109(11)
S1 0.0493(5) 0.0435(5) 0.043(2) -0.0102(8) 0.0070(7) 0.0173(4)
O1 0.0515(15) 0.0432(14) 0.089(5) 0.002(2) 0.039(2) 0.0141(13)
N1 0.0507(17) 0.0315(14) 0.052(5) -0.005(2) 0.030(2) -0.0003(13)
N2 0.0310(12) 0.0310(14) 0.025(5) 0.0021(19) 0.0185(17) 0.0027(10)
N3 0.0431(16) 0.0398(17) 0.073(6) -0.007(2) 0.038(2) 0.0013(13)
C1 0.0404(16) 0.0282(14) 0.023(5) 0.000(2) 0.012(2) -0.0028(13)
C2 0.0366(16) 0.0324(15) 0.040(5) 0.006(2) 0.020(2) 0.0032(13)
C3 0.0388(16) 0.0310(14) 0.032(5) 0.002(2) 0.017(2) 0.0079(13)
C4 0.0302(14) 0.0324(14) 0.014(5) -0.003(2) 0.0138(18) 0.0004(12)
C5 0.047(2) 0.0335(17) 0.068(9) 0.007(2) 0.037(3) 0.0044(14)
C6 0.047(2) 0.0355(17) 0.058(7) 0.016(3) 0.035(3) 0.0132(15)
C7 0.0335(16) 0.0376(17) 0.049(6) -0.009(3) 0.019(2) 0.0012(13)

loop_
_atom_type_symbol
_atom_type_description
_atom_type_scat_dispersion_real
_atom_type_scat_dispersion_imag
_atom_type_scat_source
C C 0.0033 0.0016 'International Tables Vol C Tables 4.2.6.8 and 6.1.1.4'
H H 0.0000 0.0000 'International Tables Vol C Tables 4.2.6.8 and 6.1.1.4'
N N 0.0061 0.0033 'International Tables Vol C Tables 4.2.6.8 and 6.1.1.4'
O O 0.0106 0.0060 'International Tables Vol C Tables 4.2.6.8 and 6.1.1.4'
S S 0.1246 0.1234 'International Tables Vol C Tables 4.2.6.8 and 6.1.1.4'
Cd Cd -0.8075 1.2024 'International Tables Vol C Tables 4.2.6.8 and 6.1.1.4'

loop_
_geom_angle_atom_site_label_1
_geom_angle_atom_site_label_2
_geom_angle_atom_site_label_3
_geom_angle
_geom_angle_site_symmetry_1
_geom_angle_site_symmetry_3
N2 Cd1 N2 180.0 3 .
N2 Cd1 N1 89.78(12) 3 2_554
N2 Cd1 N1 90.22(12) . 2_554
N2 Cd1 N1 90.22(12) 3 4_556
N2 Cd1 N1 89.78(12) . 4_556
N1 Cd1 N1 180.0 2_554 4_556
N2 Cd1 S1 90.59(11) 3 .
N2 Cd1 S1 89.41(11) . .
N1 Cd1 S1 89.74(12) 2_554 .
N1 Cd1 S1 90.26(12) 4_556 .
N2 Cd1 S1 89.41(11) 3 3
N2 Cd1 S1 90.59(11) . 3
N1 Cd1 S1 90.26(12) 2_554 3
N1 Cd1 S1 89.74(12) 4_556 3
S1 Cd1 S1 180.0 . 3
C1 S1 Cd1 100.08(11) . .
C1 N1 Cd1 155.8(3) . 2_544
C6 N2 C2 117.7(3) . .
C6 N2 Cd1 121.3(2) . .
C2 N2 Cd1 121.0(2) . .
N1 C1 S1 178.5(3) . .
N2 C2 C3 121.5(3) . .
C4 C3 C2 120.3(3) . .
C3 C4 C5 117.8(4) . .
C3 C4 C7 118.5(3) . .
C5 C4 C7 123.6(4) . .
C4 C5 C6 119.0(5) . .
N2 C6 C5 123.6(4) . .
O1 C7 N3 122.5(4) . .
O1 C7 C4 119.3(4) . .
N3 C7 C4 118.3(3) . .

loop_
_geom_bond_atom_site_label_1
_geom_bond_atom_site_label_2
_geom_bond_distance
_geom_bond_site_symmetry_2
Cd1 N2 2.334(4) 3
Cd1 N2 2.334(4) .
Cd1 N1 2.376(3) 2_554
Cd1 N1 2.376(3) 4_556
Cd1 S1 2.749(2) .
Cd1 S1 2.749(2) 3
S1 C1 1.647(3) .
O1 C7 1.228(5) .
N1 C1 1.157(4) .
N1 Cd1 2.376(3) 2_544
N2 C6 1.333(6) .
N2 C2 1.352(3) .
N3 C7 1.338(5) .
C2 C3 1.396(4) .
C3 C4 1.380(6) .
C4 C5 1.383(5) .
C4 C7 1.520(5) .
C5 C6 1.387(7) .

loop_
_geom_hbond_atom_site_label_D
_geom_hbond_atom_site_label_H
_geom_hbond_atom_site_label_A
_geom_hbond_distance_DH
_geom_hbond_distance_HA
_geom_hbond_distance_DA
_geom_hbond_angle_DHA
_geom_hbond_site_symmetry_A
N3 H1N O1 0.69 2.33 2.989(4) 162.3 2_445
